data_4022545
loop_
_publ_author_name
'Kamil Paruch'
'Libor Vyklick\'y'
'David Zhigang Wang'
'Thomas J. Katz'
'Christopher Incarvito'
'Lev Zakharov'
'Arnold L. Rheingold'

_publ_section_title
;
 Functionalizations of [6]- and [7]Helicenes at Their Most
 Sterically Hindered Positions
;
_journal_name_full 'Journal of Organic Chemistry'
_journal_page_first 8539
_journal_page_last 8544
_journal_paper_doi 10.1021/jo035057t
_journal_volume 68
_journal_year 2003
_chemical_formula_sum 'C40 H34 O8'
_chemical_formula_weight 642.67
_chemical_name_systematic
; 
 ? 
;
_space_group_IT_number 19
_symmetry_cell_setting orthorhombic
_symmetry_space_group_name_Hall 'P 2ac 2ab'
_symmetry_space_group_name_H-M 'P 21 21 21'
_atom_sites_solution_hydrogens geom
_atom_sites_solution_primary direct
_atom_sites_solution_secondary difmap
_audit_creation_method SHELXL-97
_cell_angle_alpha 90.00
_cell_angle_beta 90.00
_cell_angle_gamma 90.00
_cell_formula_units_Z 4
_cell_length_a 12.2960(7)
_cell_length_b 14.3164(9)
_cell_length_c 18.0668(11)
_cell_measurement_temperature 200(2)
_cell_volume 3180.4(3)
_computing_cell_refinement 'Bruker SMART'
_computing_data_collection 'Bruker SMART'
_computing_data_reduction 'Bruker SAINT'
_computing_molecular_graphics 'Bruker SHELXTL'
_computing_publication_material 'Bruker SHELXTL'
_computing_structure_refinement 'SHELXL-97 (Sheldrick, 1997)'
_computing_structure_solution 'SHELXS-97 (Sheldrick, 1990)'
_diffrn_ambient_temperature 200(2)
_diffrn_measured_fraction_theta_full 1.000
_diffrn_measured_fraction_theta_max 1.000
_diffrn_measurement_device_type 'CCD area detector'
_diffrn_measurement_method 'phi and omega scans'
_diffrn_radiation_monochromator graphite
_diffrn_radiation_source 'fine-focus sealed tube'
_diffrn_radiation_type MoK\a
_diffrn_radiation_wavelength 0.71073
_diffrn_reflns_av_R_equivalents 0.0325
_diffrn_reflns_av_sigmaI/netI 0.0376
_diffrn_reflns_limit_h_max 15
_diffrn_reflns_limit_h_min -15
_diffrn_reflns_limit_k_max 17
_diffrn_reflns_limit_k_min -17
_diffrn_reflns_limit_l_max 22
_diffrn_reflns_limit_l_min -22
_diffrn_reflns_number 33373
_diffrn_reflns_theta_full 26.00
_diffrn_reflns_theta_max 26.00
_diffrn_reflns_theta_min 2.00
_exptl_absorpt_coefficient_mu 0.093
_exptl_absorpt_correction_T_max 0.9816
_exptl_absorpt_correction_T_min 0.9637
_exptl_absorpt_correction_type multi-scan
_exptl_absorpt_process_details SADABS
_exptl_crystal_colour yellow
_exptl_crystal_density_diffrn 1.342
_exptl_crystal_density_meas 0
_exptl_crystal_density_method 'not measured'
_exptl_crystal_description block
_exptl_crystal_F_000 1352
_exptl_crystal_size_max 0.40
_exptl_crystal_size_mid 0.30
_exptl_crystal_size_min 0.20
_refine_diff_density_max 0.243
_refine_diff_density_min -0.253
_refine_diff_density_rms 0.030
_refine_ls_abs_structure_details 'Flack H D (1983), Acta Cryst. A39, 876-881'
_refine_ls_abs_structure_Flack 0.0(7)
_refine_ls_extinction_method none
_refine_ls_goodness_of_fit_ref 1.031
_refine_ls_hydrogen_treatment mixed
_refine_ls_matrix_type full
_refine_ls_number_parameters 433
_refine_ls_number_reflns 6258
_refine_ls_number_restraints 0
_refine_ls_restrained_S_all 1.031
_refine_ls_R_factor_all 0.0477
_refine_ls_R_factor_gt 0.0362
_refine_ls_shift/su_max 0.001
_refine_ls_shift/su_mean 0.000
_refine_ls_structure_factor_coef Fsqd
_refine_ls_weighting_details 'calc w=1/[\s^2^(Fo^2^)+(0.0310P)^2^+0.0000P] where P=(Fo^2^+2Fc^2^)/3'
_refine_ls_weighting_scheme calc
_refine_ls_wR_factor_gt 0.0714
_refine_ls_wR_factor_ref 0.0738
_reflns_number_gt 4909
_reflns_number_total 6258
_reflns_threshold_expression >2sigma(I)
_cod_data_source_file jo035057tsi20030722_023331.cif
_cod_data_source_block katz25
_cod_depositor_comments
;
The following automatic conversions were performed:
'_symmetry_cell_setting' value 'Orthorhombic' changed to 'orthorhombic'
according to '/home/saulius/struct/CIF-dictionaries/cif_core.dic'
dictionary named 'cif_core.dic' version 2.4.1 from
2010-06-29.

'_exptl_absorpt_correction_type' value 'Multi-scan' changed
to 'multi-scan' according to
'/home/saulius/struct/CIF-dictionaries/cif_core.dic' dictionary named
'cif_core.dic' version 2.4.1 from 2010-06-29.

Automatic conversion script
Id: cif_fix_enum 1527 2010-12-29 10:47:43Z saulius 
;
_cod_database_code 4022545

loop_
_symmetry_equiv_pos_as_xyz
'x, y, z'
'-x+1/2, -y, z+1/2'
'-x, y+1/2, -z+1/2'
'x+1/2, -y+1/2, -z'

loop_
_atom_site_label
_atom_site_type_symbol
_atom_site_fract_x
_atom_site_fract_y
_atom_site_fract_z
_atom_site_U_iso_or_equiv
_atom_site_adp_type
_atom_site_occupancy
_atom_site_symmetry_multiplicity
_atom_site_calc_flag
_atom_site_refinement_flags
O1 O 0.83290(9) 0.62199(8) 1.00997(6) 0.0374(3) Uani 1 1 d .
O2 O 0.71878(11) 0.82104(9) 0.75958(7) 0.0550(4) Uani 1 1 d .
O3 O 1.05246(11) 0.64276(9) 0.69296(7) 0.0521(4) Uani 1 1 d .
O4 O 1.15601(16) 0.33466(15) 0.97143(9) 0.1085(8) Uani 1 1 d .
O5 O 1.00685(13) 0.30882(10) 1.08741(7) 0.0717(5) Uani 1 1 d .
O6 O 0.51192(11) 0.51907(9) 1.07856(7) 0.0530(4) Uani 1 1 d .
O7 O 0.43525(11) 0.63070(11) 0.82498(7) 0.0607(4) Uani 1 1 d .
O8 O 0.79739(10) 0.40404(8) 0.80269(6) 0.0429(3) Uani 1 1 d .
C1 C 0.80208(14) 0.66783(12) 0.94620(9) 0.0331(4) Uani 1 1 d .
C2 C 0.72797(14) 0.73911(12) 0.95282(10) 0.0370(4) Uani 1 1 d .
C3 C 0.69402(14) 0.78931(13) 0.89014(10) 0.0413(5) Uani 1 1 d .
H3A H 0.6384 0.8351 0.8944 0.050 Uiso 1 1 calc R
C4 C 0.74132(15) 0.77208(13) 0.82303(10) 0.0398(4) Uani 1 1 d .
C5 C 0.82303(14) 0.70326(12) 0.81572(9) 0.0350(4) Uani 1 1 d .
C6 C 0.88776(15) 0.70019(13) 0.74990(10) 0.0393(5) Uani 1 1 d .
H6A H 0.8696 0.7381 0.7085 0.047 Uiso 1 1 calc R
C7 C 0.97507(15) 0.64285(12) 0.74720(10) 0.0383(4) Uani 1 1 d .
C8 C 0.99274(14) 0.57294(12) 0.80288(10) 0.0374(4) Uani 1 1 d .
C9 C 1.08459(15) 0.51356(14) 0.79844(11) 0.0458(5) Uani 1 1 d .
H9A H 1.1314 0.5166 0.7567 0.055 Uiso 1 1 calc R
C10 C 1.10564(16) 0.45249(15) 0.85381(11) 0.0507(5) Uani 1 1 d .
H10A H 1.1726 0.4194 0.8542 0.061 Uiso 1 1 calc R
C11 C 1.02935(16) 0.43731(14) 0.91097(10) 0.0452(5) Uani 1 1 d .
C12 C 1.05370(19) 0.37435(16) 0.97037(11) 0.0600(6) Uani 1 1 d .
C13 C 0.98054(18) 0.35774(14) 1.02388(10) 0.0528(6) Uani 1 1 d .
C14 C 0.87260(17) 0.39343(13) 1.01795(10) 0.0424(5) Uani 1 1 d .
C15 C 0.79731(18) 0.37892(12) 1.07633(10) 0.0482(5) Uani 1 1 d .
H15A H 0.8155 0.3388 1.1164 0.058 Uiso 1 1 calc R
C16 C 0.69934(16) 0.42242(12) 1.07482(10) 0.0430(5) Uani 1 1 d .
H16A H 0.6549 0.4222 1.1178 0.052 Uiso 1 1 calc R
C17 C 0.66234(15) 0.46806(12) 1.01033(10) 0.0380(4) Uani 1 1 d .
C18 C 0.56105(16) 0.51652(12) 1.01059(10) 0.0399(5) Uani 1 1 d .
C19 C 0.52241(15) 0.55859(12) 0.94897(10) 0.0413(5) Uani 1 1 d .
H19A H 0.4598 0.5973 0.9517 0.050 Uiso 1 1 calc R
C20 C 0.57583(15) 0.54467(12) 0.87985(10) 0.0367(4) Uani 1 1 d .
C21 C 0.52818(15) 0.57889(13) 0.81394(11) 0.0427(5) Uani 1 1 d .
C22 C 0.57127(16) 0.55830(14) 0.74668(11) 0.0458(5) Uani 1 1 d .
H22A H 0.5394 0.5828 0.7029 0.055 Uiso 1 1 calc R
C23 C 0.66333(15) 0.50039(13) 0.74243(10) 0.0422(5) Uani 1 1 d .
H23A H 0.6913 0.4836 0.6953 0.051 Uiso 1 1 calc R
C24 C 0.71322(15) 0.46792(12) 0.80474(10) 0.0365(4) Uani 1 1 d .
C25 C 0.67576(15) 0.49458(11) 0.87629(9) 0.0344(4) Uani 1 1 d .
C26 C 0.72777(15) 0.46891(11) 0.94586(9) 0.0348(4) Uani 1 1 d .
C27 C 0.84176(15) 0.44798(11) 0.95596(9) 0.0360(4) Uani 1 1 d .
C28 C 0.92826(15) 0.48397(12) 0.90950(9) 0.0374(4) Uani 1 1 d .
C29 C 0.92040(14) 0.56553(12) 0.86312(9) 0.0338(4) Uani 1 1 d .
C30 C 0.84551(13) 0.64279(11) 0.87594(9) 0.0320(4) Uani 1 1 d .
C31 C 0.68826(16) 0.76548(13) 1.02468(11) 0.0463(5) Uani 1 1 d .
C32 C 0.6556(2) 0.79020(17) 1.08190(13) 0.0736(8) Uani 1 1 d .
H32 H 0.6290 0.8104 1.1286 0.088 Uiso 1 1 calc R
C33 C 0.92640(17) 0.65767(17) 1.04578(12) 0.0677(7) Uani 1 1 d .
H33A H 0.9408 0.6213 1.0907 0.101 Uiso 1 1 calc R
H33B H 0.9142 0.7232 1.0591 0.101 Uiso 1 1 calc R
H33C H 0.9890 0.6533 1.0124 0.101 Uiso 1 1 calc R
C34 C 0.63755(19) 0.89160(17) 0.76320(12) 0.0698(7) Uani 1 1 d .
H34A H 0.6301 0.9213 0.7146 0.105 Uiso 1 1 calc R
H34B H 0.6586 0.9386 0.7999 0.105 Uiso 1 1 calc R
H34C H 0.5680 0.8635 0.7775 0.105 Uiso 1 1 calc R
C35 C 1.04154(18) 0.70975(15) 0.63483(11) 0.0582(6) Uani 1 1 d .
H35A H 1.1020 0.7028 0.6000 0.087 Uiso 1 1 calc R
H35B H 1.0425 0.7729 0.6558 0.087 Uiso 1 1 calc R
H35C H 0.9726 0.6995 0.6088 0.087 Uiso 1 1 calc R
C36 C 1.2319(3) 0.3855(5) 1.0151(2) 0.246(4) Uani 1 1 d .
H36A H 1.3027 0.3541 1.0137 0.369 Uiso 1 1 calc R
H36B H 1.2061 0.3885 1.0663 0.369 Uiso 1 1 calc R
H36C H 1.2394 0.4489 0.9953 0.369 Uiso 1 1 calc R
C37 C 1.0256(4) 0.21217(19) 1.07902(15) 0.177(2) Uani 1 1 d .
H37A H 1.0413 0.1845 1.1275 0.266 Uiso 1 1 calc R
H37B H 1.0877 0.2024 1.0459 0.266 Uiso 1 1 calc R
H37C H 0.9608 0.1826 1.0579 0.266 Uiso 1 1 calc R
C38 C 0.42266(18) 0.58116(16) 1.08763(11) 0.0628(6) Uani 1 1 d .
H38A H 0.3948 0.5763 1.1383 0.094 Uiso 1 1 calc R
H38B H 0.3650 0.5646 1.0526 0.094 Uiso 1 1 calc R
H38C H 0.4467 0.6453 1.0783 0.094 Uiso 1 1 calc R
C39 C 0.38622(19) 0.67280(18) 0.76218(12) 0.0728(7) Uani 1 1 d .
H39A H 0.3215 0.7077 0.7777 0.109 Uiso 1 1 calc R
H39B H 0.3651 0.6242 0.7268 0.109 Uiso 1 1 calc R
H39C H 0.4381 0.7155 0.7388 0.109 Uiso 1 1 calc R
C40 C 0.84205(17) 0.38380(14) 0.73152(9) 0.0522(5) Uani 1 1 d .
H40A H 0.9013 0.3385 0.7368 0.078 Uiso 1 1 calc R
H40B H 0.8703 0.4414 0.7094 0.078 Uiso 1 1 calc R
H40C H 0.7852 0.3577 0.6996 0.078 Uiso 1 1 calc R

loop_
_atom_site_aniso_label
_atom_site_aniso_U_11
_atom_site_aniso_U_22
_atom_site_aniso_U_33
_atom_site_aniso_U_23
_atom_site_aniso_U_13
_atom_site_aniso_U_12
O1 0.0432(7) 0.0370(7) 0.0320(7) -0.0032(6) -0.0036(6) 0.0002(6)
O2 0.0553(9) 0.0626(9) 0.0470(8) 0.0194(7) 0.0087(7) 0.0163(8)
O3 0.0575(9) 0.0569(9) 0.0418(8) -0.0050(7) 0.0180(7) -0.0005(7)
O4 0.1023(15) 0.1612(18) 0.0619(12) 0.0220(11) 0.0125(11) 0.0941(15)
O5 0.1072(13) 0.0722(10) 0.0358(8) -0.0011(7) -0.0099(8) 0.0510(10)
O6 0.0631(9) 0.0570(8) 0.0390(8) 0.0097(7) 0.0144(7) 0.0076(8)
O7 0.0540(9) 0.0831(11) 0.0450(8) 0.0109(8) 0.0008(7) 0.0193(8)
O8 0.0582(8) 0.0412(7) 0.0293(7) -0.0049(6) -0.0003(6) 0.0067(7)
C1 0.0342(10) 0.0326(9) 0.0326(10) -0.0029(8) -0.0007(8) -0.0037(8)
C2 0.0351(10) 0.0385(10) 0.0373(11) -0.0011(9) 0.0030(9) 0.0011(9)
C3 0.0362(11) 0.0428(11) 0.0449(12) -0.0006(9) 0.0048(9) 0.0058(9)
C4 0.0402(11) 0.0415(10) 0.0378(11) 0.0069(9) 0.0015(9) -0.0014(9)
C5 0.0340(10) 0.0387(10) 0.0323(10) -0.0011(8) -0.0001(8) -0.0033(8)
C6 0.0434(11) 0.0438(11) 0.0307(10) -0.0004(9) 0.0027(9) -0.0038(9)
C7 0.0420(12) 0.0421(11) 0.0307(10) -0.0099(8) 0.0087(9) -0.0088(9)
C8 0.0375(10) 0.0391(10) 0.0356(10) -0.0125(9) 0.0006(9) -0.0033(9)
C9 0.0446(12) 0.0514(12) 0.0414(12) -0.0143(10) 0.0075(10) 0.0045(10)
C10 0.0463(12) 0.0567(13) 0.0491(13) -0.0156(11) -0.0014(11) 0.0155(10)
C11 0.0499(13) 0.0501(12) 0.0357(11) -0.0127(9) -0.0033(10) 0.0150(10)
C12 0.0685(15) 0.0708(15) 0.0407(12) -0.0098(11) -0.0072(12) 0.0399(13)
C13 0.0775(16) 0.0513(12) 0.0296(11) -0.0067(9) -0.0084(11) 0.0304(12)
C14 0.0645(13) 0.0323(10) 0.0305(10) -0.0069(8) -0.0023(10) 0.0105(10)
C15 0.0816(16) 0.0323(10) 0.0307(11) 0.0000(8) -0.0071(11) 0.0048(11)
C16 0.0617(14) 0.0377(10) 0.0296(10) 0.0001(8) 0.0019(10) -0.0048(10)
C17 0.0501(12) 0.0305(9) 0.0333(11) -0.0019(8) -0.0007(9) -0.0069(9)
C18 0.0517(12) 0.0363(10) 0.0317(10) 0.0005(8) 0.0064(9) -0.0051(10)
C19 0.0439(11) 0.0387(10) 0.0414(11) 0.0018(9) 0.0057(10) -0.0013(9)
C20 0.0398(11) 0.0354(10) 0.0350(10) 0.0029(8) -0.0005(9) -0.0081(9)
C21 0.0394(11) 0.0465(11) 0.0422(12) 0.0030(9) -0.0014(10) 0.0017(9)
C22 0.0451(12) 0.0572(13) 0.0351(11) 0.0062(10) -0.0050(10) 0.0005(10)
C23 0.0492(12) 0.0479(11) 0.0296(10) -0.0013(9) 0.0016(9) -0.0054(10)
C24 0.0418(11) 0.0324(10) 0.0354(11) -0.0006(8) -0.0017(9) -0.0040(9)
C25 0.0429(11) 0.0294(9) 0.0309(10) 0.0010(8) -0.0007(8) -0.0077(8)
C26 0.0496(12) 0.0253(9) 0.0296(10) -0.0014(8) -0.0005(9) -0.0032(8)
C27 0.0523(12) 0.0284(9) 0.0272(10) -0.0064(8) -0.0033(9) 0.0058(9)
C28 0.0443(11) 0.0402(11) 0.0276(10) -0.0113(9) -0.0046(9) 0.0059(9)
C29 0.0340(10) 0.0380(10) 0.0295(10) -0.0082(8) -0.0029(8) -0.0016(8)
C30 0.0316(10) 0.0340(10) 0.0303(10) -0.0040(8) 0.0004(8) -0.0044(8)
C31 0.0511(13) 0.0454(11) 0.0425(12) -0.0005(9) 0.0022(10) 0.0187(10)
C32 0.0900(19) 0.0874(18) 0.0434(13) -0.0049(13) 0.0084(13) 0.0469(15)
C33 0.0567(14) 0.0934(18) 0.0528(13) 0.0150(13) -0.0216(12) -0.0249(13)
C34 0.0680(16) 0.0734(16) 0.0682(16) 0.0320(13) 0.0078(13) 0.0292(13)
C35 0.0705(15) 0.0633(14) 0.0408(12) 0.0005(11) 0.0194(11) -0.0066(12)
C36 0.084(3) 0.531(11) 0.124(3) -0.070(5) -0.058(3) 0.110(4)
C37 0.394(7) 0.082(2) 0.0559(17) 0.0039(15) -0.006(3) 0.132(3)
C38 0.0645(15) 0.0760(16) 0.0478(13) 0.0061(12) 0.0207(12) 0.0185(13)
C39 0.0747(16) 0.0867(18) 0.0571(15) 0.0172(14) -0.0069(13) 0.0295(14)
C40 0.0695(15) 0.0533(12) 0.0338(11) -0.0076(10) 0.0050(10) 0.0096(11)

loop_
_atom_type_symbol
_atom_type_description
_atom_type_scat_dispersion_real
_atom_type_scat_dispersion_imag
_atom_type_scat_source
C C 0.0033 0.0016 'International Tables Vol C Tables 4.2.6.8 and 6.1.1.4'
H H 0.0000 0.0000 'International Tables Vol C Tables 4.2.6.8 and 6.1.1.4'
O O 0.0106 0.0060 'International Tables Vol C Tables 4.2.6.8 and 6.1.1.4'

loop_
_geom_angle_atom_site_label_1
_geom_angle_atom_site_label_2
_geom_angle_atom_site_label_3
_geom_angle
C1 O1 C33 115.69(14)
C4 O2 C34 117.81(15)
C7 O3 C35 117.47(15)
C12 O4 C36 113.3(2)
C13 O5 C37 116.47(17)
C18 O6 C38 117.44(15)
C21 O7 C39 117.74(15)
C24 O8 C40 116.52(14)
C2 C1 O1 117.60(15)
C2 C1 C30 120.91(16)
O1 C1 C30 121.49(14)
C1 C2 C3 120.48(16)
C1 C2 C31 119.94(16)
C3 C2 C31 119.52(16)
C4 C3 C2 119.75(16)
C3 C4 O2 124.25(16)
C3 C4 C5 120.74(17)
O2 C4 C5 114.94(16)
C4 C5 C30 119.51(15)
C4 C5 C6 119.62(16)
C30 C5 C6 120.69(16)
C7 C6 C5 119.34(17)
C6 C7 O3 125.42(17)
C6 C7 C8 121.20(17)
O3 C7 C8 113.36(16)
C29 C8 C9 120.13(17)
C29 C8 C7 119.86(16)
C9 C8 C7 119.98(17)
C10 C9 C8 119.91(18)
C9 C10 C11 120.85(18)
C10 C11 C28 119.90(18)
C10 C11 C12 120.37(18)
C28 C11 C12 119.72(19)
C13 C12 O4 121.88(19)
C13 C12 C11 120.72(18)
O4 C12 C11 117.4(2)
C12 C13 O5 122.06(19)
C12 C13 C14 120.43(18)
O5 C13 C14 117.48(19)
C27 C14 C15 119.58(18)
C27 C14 C13 120.38(18)
C15 C14 C13 119.94(17)
C16 C15 C14 119.83(17)
C15 C16 C17 121.03(18)
C16 C17 C26 120.01(17)
C16 C17 C18 120.28(17)
C26 C17 C18 119.67(16)
C19 C18 O6 124.87(17)
C19 C18 C17 121.40(17)
O6 C18 C17 113.67(16)
C18 C19 C20 119.82(17)
C21 C20 C25 119.59(16)
C21 C20 C19 119.88(17)
C25 C20 C19 120.51(16)
C22 C21 O7 124.78(17)
C22 C21 C20 121.09(18)
O7 C21 C20 114.10(16)
C21 C22 C23 119.43(18)
C24 C23 C22 121.22(17)
C23 C24 O8 122.72(16)
C23 C24 C25 120.82(17)
O8 C24 C25 116.35(15)
C20 C25 C24 117.06(16)
C20 C25 C26 117.82(15)
C24 C25 C26 124.97(16)
C17 C26 C27 116.45(16)
C17 C26 C25 117.54(16)
C27 C26 C25 125.95(16)
C14 C27 C26 118.28(17)
C14 C27 C28 117.21(17)
C26 C27 C28 124.39(16)
C11 C28 C29 116.98(17)
C11 C28 C27 117.84(17)
C29 C28 C27 125.16(16)
C8 C29 C28 117.89(16)
C8 C29 C30 117.66(15)
C28 C29 C30 124.40(15)
C5 C30 C1 117.24(15)
C5 C30 C29 117.67(15)
C1 C30 C29 124.75(15)
C32 C31 C2 177.5(2)

loop_
_geom_bond_atom_site_label_1
_geom_bond_atom_site_label_2
_geom_bond_distance
O1 C1 1.3789(19)
O1 C33 1.415(2)
O2 C4 1.372(2)
O2 C34 1.422(2)
O3 C7 1.366(2)
O3 C35 1.429(2)
O4 C12 1.380(2)
O4 C36 1.422(5)
O5 C13 1.383(2)
O5 C37 1.411(3)
O6 C18 1.369(2)
O6 C38 1.422(2)
O7 C21 1.377(2)
O7 C39 1.419(2)
O8 C24 1.382(2)
O8 C40 1.4278(19)
C1 C2 1.373(2)
C1 C30 1.423(2)
C2 C3 1.405(2)
C2 C31 1.438(3)
C3 C4 1.367(2)
C4 C5 1.413(2)
C5 C30 1.418(2)
C5 C6 1.431(2)
C6 C7 1.352(2)
C7 C8 1.436(2)
C8 C29 1.410(2)
C8 C9 1.416(2)
C9 C10 1.353(3)
C10 C11 1.412(3)
C11 C28 1.411(3)
C11 C12 1.433(3)
C12 C13 1.342(3)
C13 C14 1.426(3)
C14 C27 1.417(2)
C14 C15 1.419(3)
C15 C16 1.356(3)
C16 C17 1.411(2)
C17 C26 1.416(2)
C17 C18 1.426(3)
C18 C19 1.352(2)
C19 C20 1.425(2)
C20 C21 1.415(2)
C20 C25 1.424(2)
C21 C22 1.358(3)
C22 C23 1.405(3)
C23 C24 1.364(2)
C24 C25 1.424(2)
C25 C26 1.457(2)
C26 C27 1.445(2)
C27 C28 1.450(2)
C28 C29 1.440(2)
C29 C30 1.458(2)
C31 C32 1.164(3)

loop_
_cod_related_entry_id
_cod_related_entry_database
_cod_related_entry_code
1 ChemSpider 4411675
